data_2201616
loop_
_publ_author_name
'Weng, Jiabao'
'Hong, Maochun'
'Cao, Rong'
'Bi, Wenhua'
'Albert S. C. Chan'

_publ_section_title Diaqua(<i>N</i>-salicylidene-<small>L</small>-2-phenylglycinate-\k^3^<i>N,O,O</i>')copper(II)
_journal_issue 12
_journal_name_full 'Acta Crystallographica Section E'
_journal_page_first m746
_journal_page_last m747
_journal_paper_doi 10.1107/S1600536802020706
_journal_volume 58
_journal_year 2002
_chemical_formula_iupac '[Cu (C15 H11 N O3) (H2 O1)2]'
_chemical_formula_moiety 'C15 H15 Cu N O5'
_chemical_formula_sum 'C15 H15 Cu N O5'
_chemical_formula_weight 352.82
_chemical_name_systematic
;
Diaqua(N-salicylidene-L-2-phenylglycinate-\k^3^N,O,O')copper(II)
;
_space_group_IT_number 4
_symmetry_cell_setting monoclinic
_symmetry_space_group_name_Hall 'P 2yb'
_symmetry_space_group_name_H-M 'P 1 21 1'
_atom_sites_solution_hydrogens geom
_atom_sites_solution_primary direct
_atom_sites_solution_secondary difmap
_audit_creation_method SHELXL-97
_cell_angle_alpha 90.00
_cell_angle_beta 92.81(3)
_cell_angle_gamma 90.00
_cell_formula_units_Z 2
_cell_length_a 5.7870(12)
_cell_length_b 9.4205(19)
_cell_length_c 13.242(3)
_cell_measurement_reflns_used 64
_cell_measurement_temperature 293(2)
_cell_measurement_theta_max 27.48
_cell_measurement_theta_min 2.65
_cell_volume 721.0(3)
_computing_cell_refinement SMART
_computing_data_collection 'SMART (Siemens, 1996)'
_computing_data_reduction 'XPREP in SHELXTL (Siemens, 1994)'
_computing_molecular_graphics 'SHELXL97 (Siemens, 1996)'
_computing_publication_material 'SHELXL97 (Siemens, 1996)'
_computing_structure_refinement SHELXTL
_computing_structure_solution SHELXTL
_diffrn_ambient_temperature 293(2)
_diffrn_measured_fraction_theta_full 0.997
_diffrn_measured_fraction_theta_max 0.997
_diffrn_measurement_device_type 'Siemens SMART CCD'
_diffrn_measurement_method \w
_diffrn_radiation_monochromator graphite
_diffrn_radiation_source 'fine-focus sealed tube'
_diffrn_radiation_type MoK\a
_diffrn_radiation_wavelength 0.71073
_diffrn_reflns_av_R_equivalents 0.034
_diffrn_reflns_av_sigmaI/netI 0.0467
_diffrn_reflns_limit_h_max 7
_diffrn_reflns_limit_h_min -7
_diffrn_reflns_limit_k_max 12
_diffrn_reflns_limit_k_min -12
_diffrn_reflns_limit_l_max 17
_diffrn_reflns_limit_l_min -17
_diffrn_reflns_number 2514
_diffrn_reflns_theta_full 27.48
_diffrn_reflns_theta_max 27.48
_diffrn_reflns_theta_min 2.65
_diffrn_standards_decay_% none
_diffrn_standards_number 0
_exptl_absorpt_coefficient_mu 1.538
_exptl_absorpt_correction_T_max .782
_exptl_absorpt_correction_T_min .565
_exptl_absorpt_correction_type multi-scan
_exptl_absorpt_process_details '(SADABS; Sheldrick, 1996)'
_exptl_crystal_colour green
_exptl_crystal_density_diffrn 1.625
_exptl_crystal_density_method 'not measured'
_exptl_crystal_description plate
_exptl_crystal_F_000 362
_exptl_crystal_size_max .40
_exptl_crystal_size_mid .36
_exptl_crystal_size_min .16
_refine_diff_density_max 0.231
_refine_diff_density_min -0.286
_refine_ls_abs_structure_details 'Flack (1983), xxxx Friedel pairs'
_refine_ls_abs_structure_Flack 0.061(18)
_refine_ls_extinction_coef 0.0031(12)
_refine_ls_extinction_expression Fc^*^=kFc[1+0.001xFc^2^\l^3^/sin(2\q)]^-1/4^
_refine_ls_extinction_method SHELXL97
_refine_ls_goodness_of_fit_ref 0.850
_refine_ls_hydrogen_treatment refall
_refine_ls_matrix_type full
_refine_ls_number_parameters 260
_refine_ls_number_reflns 1757
_refine_ls_number_restraints 1
_refine_ls_restrained_S_all 0.850
_refine_ls_R_factor_gt 0.0246
_refine_ls_shift/su_max 0.116
_refine_ls_shift/su_mean 0.013
_refine_ls_structure_factor_coef Fsqd
_refine_ls_weighting_details 'calc w = 1/[\s^2^(Fo^2^)+(0.0224P)^2^] where P = (Fo^2^+2Fc^2^)/3'
_refine_ls_weighting_scheme calc
_refine_ls_wR_factor_gt 0.0441
_refine_ls_wR_factor_ref 0.0460
_reflns_number_gt 1509
_reflns_number_total 1757
_reflns_threshold_expression I>2\s(I)
_cod_data_source_file om6112.cif
_cod_data_source_block I
_cod_original_sg_symbol_H-M 'P 21'
_cod_database_code 2201616
_cod_database_fobs_code 2201616

loop_
_symmetry_equiv_pos_as_xyz
'x, y, z'
'-x, y+1/2, -z'

loop_
_atom_site_label
_atom_site_fract_x
_atom_site_fract_y
_atom_site_fract_z
_atom_site_U_iso_or_equiv
_atom_site_adp_type
_atom_site_calc_flag
_atom_site_refinement_flags
_atom_site_occupancy
_atom_site_disorder_assembly
_atom_site_disorder_group
_atom_site_type_symbol
N 0.4395(4) 0.3753(3) 0.3047(2) 0.0261(5) Uani d . 1 . . N
Cu 0.60243(5) 0.49428(7) 0.39962(3) 0.03050(11) Uani d . 1 . . Cu
O1 0.3988(4) 0.6544(2) 0.37471(18) 0.0360(5) Uani d . 1 . . O
O2 0.8241(4) 0.3384(3) 0.40933(18) 0.0353(6) Uani d . 1 . . O
O3 0.8516(4) 0.1071(2) 0.37928(18) 0.0418(6) Uani d . 1 . . O
O4 0.7923(4) 0.6198(3) 0.4877(2) 0.0421(6) Uani d . 1 . . O
O5 0.4049(5) 0.3883(3) 0.5359(2) 0.0409(6) Uani d . 1 . . O
C1 0.7514(5) 0.2243(3) 0.3706(2) 0.0306(7) Uani d . 1 . . C
C2 0.5184(5) 0.2257(3) 0.3101(2) 0.0261(6) Uani d . 1 . . C
C3 0.5234(5) 0.1508(3) 0.2096(2) 0.0305(7) Uani d . 1 . . C
C4 0.6976(7) 0.1751(4) 0.1436(3) 0.0464(9) Uani d . 1 . . C
C5 0.6983(8) 0.1031(6) 0.0525(3) 0.0606(12) Uani d . 1 . . C
C6 0.5329(8) 0.0059(8) 0.0266(3) 0.0627(12) Uani d . 1 . . C
C7 0.3605(8) -0.0199(9) 0.0904(3) 0.0649(14) Uani d . 1 . . C
C8 0.3536(6) 0.0523(4) 0.1811(3) 0.0463(9) Uani d . 1 . . C
C9 0.2624(6) 0.4096(4) 0.2465(3) 0.0308(7) Uani d . 1 . . C
C10 0.1524(5) 0.5461(3) 0.2444(2) 0.0301(7) Uani d . 1 . . C
C11 -0.0431(6) 0.5644(4) 0.1769(3) 0.0400(8) Uani d . 1 . . C
C12 -0.1707(7) 0.6853(5) 0.1746(3) 0.0455(10) Uani d . 1 . . C
C13 -0.1069(6) 0.7952(4) 0.2406(3) 0.0429(8) Uani d . 1 . . C
C14 0.0800(6) 0.7819(4) 0.3073(3) 0.0382(8) Uani d . 1 . . C
C15 0.2172(5) 0.6587(3) 0.3106(2) 0.0287(6) Uani d . 1 . . C
H2 0.410(5) 0.182(4) 0.351(2) 0.025(8) Uiso d . 1 . . H
H4 0.820(7) 0.246(5) 0.164(3) 0.050(12) Uiso d . 1 . . H
H4A 0.898(6) 0.612(5) 0.527(3) 0.056(12) Uiso d . 1 . . H
H4B 0.772(5) 0.704(4) 0.484(2) 0.015(8) Uiso d . 1 . . H
H5 0.803(7) 0.117(5) 0.012(3) 0.061(13) Uiso d . 1 . . H
H5A 0.327(7) 0.433(5) 0.566(3) 0.056(16) Uiso d . 1 . . H
H5B 0.552(11) 0.325(8) 0.573(4) 0.14(2) Uiso d . 1 . . H
H6 0.531(7) -0.047(5) -0.036(3) 0.067(14) Uiso d . 1 . . H
H7 0.248(8) -0.091(6) 0.076(3) 0.087(16) Uiso d . 1 . . H
H8 0.224(5) 0.038(4) 0.228(2) 0.038(10) Uiso d . 1 . . H
H9 0.188(6) 0.341(5) 0.205(3) 0.048(10) Uiso d . 1 . . H
H11 -0.083(5) 0.484(6) 0.133(2) 0.033(8) Uiso d . 1 . . H
H12 -0.289(7) 0.689(5) 0.136(3) 0.056(12) Uiso d . 1 . . H
H13 -0.174(6) 0.877(4) 0.237(3) 0.038(10) Uiso d . 1 . . H
H14 0.117(6) 0.856(5) 0.348(3) 0.046(10) Uiso d . 1 . . H

loop_
_atom_site_aniso_label
_atom_site_aniso_U_11
_atom_site_aniso_U_22
_atom_site_aniso_U_33
_atom_site_aniso_U_12
_atom_site_aniso_U_13
_atom_site_aniso_U_23
N 0.0254(12) 0.0223(13) 0.0302(14) 0.0021(11) -0.0024(11) -0.0027(12)
Cu 0.03262(17) 0.02181(15) 0.03601(18) 0.0018(2) -0.00909(12) -0.0030(3)
O1 0.0386(12) 0.0244(12) 0.0435(14) 0.0035(10) -0.0129(10) -0.0079(12)
O2 0.0294(11) 0.0279(13) 0.0473(14) 0.0017(10) -0.0106(10) -0.0045(12)
O3 0.0420(12) 0.0249(12) 0.0564(14) 0.0078(10) -0.0188(11) -0.0013(11)
O4 0.0466(15) 0.0231(14) 0.0542(16) -0.0004(12) -0.0228(12) -0.0042(12)
O5 0.0480(14) 0.0306(13) 0.0442(14) 0.0047(12) 0.0022(11) 0.0054(12)
C1 0.0319(14) 0.0259(16) 0.0333(15) 0.0046(14) -0.0061(13) -0.0007(15)
C2 0.0257(13) 0.0207(14) 0.0313(15) 0.0003(12) -0.0041(12) 0.0026(13)
C3 0.0326(14) 0.0241(15) 0.0340(15) 0.0064(13) -0.0046(12) 0.0029(14)
C4 0.0446(19) 0.044(2) 0.050(2) 0.0000(18) 0.0022(17) -0.0028(19)
C5 0.070(3) 0.066(3) 0.047(2) 0.015(3) 0.018(2) 0.002(2)
C6 0.083(3) 0.057(3) 0.046(2) 0.017(4) -0.010(2) -0.018(3)
C7 0.070(2) 0.059(4) 0.064(2) 0.000(3) -0.020(2) -0.022(3)
C8 0.0459(18) 0.043(2) 0.050(2) -0.0081(16) -0.0023(17) -0.0074(17)
C9 0.0303(17) 0.0258(16) 0.0354(17) 0.0002(15) -0.0071(15) -0.0043(15)
C10 0.0295(15) 0.0248(16) 0.0352(16) 0.0015(13) -0.0056(14) 0.0030(13)
C11 0.0416(18) 0.0285(17) 0.0484(19) 0.0015(16) -0.0123(16) -0.0005(16)
C12 0.0396(19) 0.041(2) 0.054(2) 0.0104(18) -0.0154(18) 0.0039(19)
C13 0.0404(18) 0.0314(19) 0.056(2) 0.0141(16) -0.0027(16) 0.0052(18)
C14 0.0435(18) 0.0283(17) 0.0422(18) 0.0065(16) -0.0036(15) -0.0022(17)
C15 0.0299(14) 0.0247(15) 0.0315(15) 0.0021(13) 0.0009(13) 0.0006(14)

loop_
_atom_type_symbol
_atom_type_description
_atom_type_scat_dispersion_real
_atom_type_scat_dispersion_imag
_atom_type_scat_source
C C 0.0033 0.0016 'International Tables Vol C Tables 4.2.6.8 and 6.1.1.4'
H H 0.0000 0.0000 'International Tables Vol C Tables 4.2.6.8 and 6.1.1.4'
N N 0.0061 0.0033 'International Tables Vol C Tables 4.2.6.8 and 6.1.1.4'
O O 0.0106 0.0060 'International Tables Vol C Tables 4.2.6.8 and 6.1.1.4'
Cu Cu 0.3201 1.2651 'International Tables Vol C Tables 4.2.6.8 and 6.1.1.4'

loop_
_geom_angle_atom_site_label_1
_geom_angle_atom_site_label_2
_geom_angle_atom_site_label_3
_geom_angle
_geom_angle_publ_flag
C9 N C2 120.0(3) ?
C9 N Cu 126.9(2) ?
C2 N Cu 112.78(17) ?
N Cu O1 93.93(10) yes
N Cu O2 84.43(10) yes
O1 Cu O2 173.10(11) yes
N Cu O4 174.51(13) yes
O1 Cu O4 87.12(11) yes
O2 Cu O4 93.88(11) yes
N Cu O5 90.74(10) yes
O1 Cu O5 98.30(11) yes
O2 Cu O5 88.44(10) yes
O4 Cu O5 94.45(11) yes
C15 O1 Cu 126.4(2) ?
C1 O2 Cu 114.34(18) ?
Cu O4 H4B 119(2) ?
Cu O4 H4A 137(4) ?
H4B O4 H4A 104(4) ?
Cu O5 H5A 120(3) ?
Cu O5 H5B 100(3) ?
H5A O5 H5B 122(4) ?
O3 C1 O2 125.1(2) ?
O3 C1 C2 116.5(3) ?
O2 C1 C2 118.3(3) ?
N C2 C3 114.9(2) ?
N C2 C1 107.1(2) ?
C3 C2 C1 113.7(2) ?
N C2 H2 103.5(19) ?
C3 C2 H2 110.0(19) ?
C1 C2 H2 106.8(18) ?
C8 C3 C4 117.7(3) ?
C8 C3 C2 120.6(3) ?
C4 C3 C2 121.7(3) ?
C5 C4 C3 120.2(4) ?
C5 C4 H4 122(3) ?
C3 C4 H4 118(3) ?
C6 C5 C4 121.3(4) ?
C6 C5 H5 118(3) ?
C4 C5 H5 121(3) ?
C5 C6 C7 119.6(5) ?
C5 C6 H6 123(3) ?
C7 C6 H6 117(3) ?
C6 C7 C8 120.3(5) ?
C6 C7 H7 121(3) ?
C8 C7 H7 118(3) ?
C7 C8 C3 121.0(4) ?
C7 C8 H8 121.4(19) ?
C3 C8 H8 117.6(19) ?
N C9 C10 125.0(3) ?
N C9 H9 121(2) ?
C10 C9 H9 114(2) ?
C15 C10 C11 118.6(3) ?
C15 C10 C9 123.8(3) ?
C11 C10 C9 117.5(3) ?
C12 C11 C10 122.2(3) ?
C12 C11 H11 122(2) ?
C10 C11 H11 116(2) ?
C11 C12 C13 118.8(3) ?
C11 C12 H12 119(3) ?
C13 C12 H12 122(3) ?
C14 C13 C12 120.9(3) ?
C14 C13 H13 117(2) ?
C12 C13 H13 122(2) ?
C13 C14 C15 121.5(3) ?
C13 C14 H14 118(2) ?
C15 C14 H14 120(2) ?
O1 C15 C14 118.5(3) ?
O1 C15 C10 123.7(3) ?
C14 C15 C10 117.9(3) ?

loop_
_geom_bond_atom_site_label_1
_geom_bond_atom_site_label_2
_geom_bond_site_symmetry_2
_geom_bond_distance
_geom_bond_publ_flag
N C9 . 1.292(4) ?
N C2 . 1.482(4) ?
N Cu . 1.900(2) yes
Cu O1 . 1.932(2) yes
Cu O2 . 1.950(2) yes
Cu O4 . 1.960(3) yes
Cu O5 . 2.400(3) yes
O1 C15 . 1.319(3) ?
O2 C1 . 1.254(4) ?
O3 C1 . 1.250(4) ?
O4 H4B . 0.81(4) yes
O4 H4A . 0.79(4) ?
O5 H5A . 0.75(4) yes
O5 H5B . 1.13(7) yes
C1 C2 . 1.535(4) ?
C2 C3 . 1.507(4) ?
C2 H2 . 0.94(3) ?
C3 C8 . 1.390(5) ?
C3 C4 . 1.385(5) ?
C4 C5 . 1.384(6) ?
C4 H4 . 1.01(5) ?
C5 C6 . 1.357(7) ?
C5 H5 . 0.84(4) ?
C6 C7 . 1.360(6) ?
C6 H6 . 0.96(4) ?
C7 C8 . 1.383(6) ?
C7 H7 . 0.95(5) ?
C8 H8 . 1.00(3) ?
C9 C10 . 1.435(5) ?
C9 H9 . 0.94(4) ?
C10 C15 . 1.415(5) ?
C10 C11 . 1.418(4) ?
C11 C12 . 1.357(5) ?
C11 H11 . 0.98(5) ?
C12 C13 . 1.393(6) ?
C12 H12 . 0.84(4) ?
C13 C14 . 1.369(5) ?
C13 H13 . 0.86(4) ?
C14 C15 . 1.406(4) ?
C14 H14 . 0.90(4) ?
